data_2020580
loop_
_publ_author_name
'H\"utzler, Wilhelm Maximilian'
'Egert, Ernst'
'Bolte, Michael'

_publ_section_title
;
 One barbiturate and two solvated thiobarbiturates containing the triply
 hydrogen-bonded <i>ADA</i>/<i>DAD</i> synthon, plus one ansolvate and
 three solvates of their coformer 2,4-diaminopyrimidine
;
_journal_issue 9
_journal_name_full 'Acta Crystallographica Section C'
_journal_page_first
;
;
_journal_paper_doi 10.1107/S205322961601336X
_journal_volume 72
_journal_year 2016
_chemical_formula_iupac 'C4 H7 N4 +, C4 H3 N2 O2 S -, 2C3 H7 N O'
_chemical_formula_moiety 'C4 H7 N4 +, C4 H3 N2 O2 S -, 2(C3 H7 N O)'
_chemical_formula_sum 'C14 H24 N8 O4 S'
_chemical_formula_weight 400.47
_chemical_name_common
;
2,4-Diaminopyrimidinium
2-thiobarbiturate--<i>N</i>,<i>N</i>-dimethylformamide (1/2)
;
_chemical_name_systematic
;2,4-Diaminopyrimidinium
4,6-dioxo-2-sulfanylidenepyrimidin-5-ide--<i>N</i>,<i>N</i>-dimethylformamide (1/2)
;
_space_group_crystal_system monoclinic
_space_group_IT_number 14
_space_group_name_Hall '-P 2yn'
_space_group_name_H-M_alt 'P 1 21/n 1'
_symmetry_space_group_name_Hall '-P 2yn'
_symmetry_space_group_name_H-M 'P 1 21/n 1'
_atom_sites_solution_hydrogens mixed
_audit_creation_method SHELXL-2014/7
_cell_angle_alpha 90
_cell_angle_beta 90.230(8)
_cell_angle_gamma 90
_cell_formula_units_Z 4
_cell_length_a 8.0115(9)
_cell_length_b 19.2213(14)
_cell_length_c 12.9531(13)
_cell_measurement_reflns_used 20088
_cell_measurement_temperature 173(2)
_cell_measurement_theta_max 26.27
_cell_measurement_theta_min 3.32
_cell_volume 1994.7(3)
_computing_cell_refinement
;
X-AREA (Stoe & Cie, 2001)
;
_computing_data_collection
;
X-AREA (Stoe & Cie, 2001)
;
_computing_data_reduction
;
X-AREA (Stoe & Cie, 2001)
;
_computing_molecular_graphics
;
Mercury (Version 3.8, Macrae <i>et al.</i>,  2008) and XP in
SHELXTL-Plus (Sheldrick,
2008)
;
_computing_publication_material
;
publCIF (Westrip, 2010)
;
_computing_structure_refinement
;
SHELXL (Sheldrick, 2015)
;
_computing_structure_solution
;
SHELXS97 (Sheldrick, 2008)
;
_diffrn_ambient_temperature 173(2)
_diffrn_measured_fraction_theta_full 0.996
_diffrn_measured_fraction_theta_max 0.989
_diffrn_measurement_device_type 'Stoe IPDS II two-circle'
_diffrn_measurement_method \w
_diffrn_radiation_type MoK\a
_diffrn_radiation_wavelength 0.71073
_diffrn_reflns_av_R_equivalents 0.0484
_diffrn_reflns_limit_h_max 9
_diffrn_reflns_limit_h_min -9
_diffrn_reflns_limit_k_max 19
_diffrn_reflns_limit_k_min -23
_diffrn_reflns_limit_l_max 15
_diffrn_reflns_limit_l_min -15
_diffrn_reflns_number 14897
_diffrn_reflns_theta_full 25.000
_diffrn_reflns_theta_max 25.894
_diffrn_reflns_theta_min 3.319
_exptl_absorpt_coefficient_mu 0.199
_exptl_absorpt_correction_T_max 1.000
_exptl_absorpt_correction_T_min 0.532
_exptl_absorpt_correction_type multi-scan
_exptl_absorpt_process_details
;
(X-AREA; Stoe & Cie, 2001)
;
_exptl_crystal_colour yellow
_exptl_crystal_density_diffrn 1.334
_exptl_crystal_description plate
_exptl_crystal_F_000 848
_exptl_crystal_size_max 0.390
_exptl_crystal_size_mid 0.280
_exptl_crystal_size_min 0.150
_refine_diff_density_max 0.344
_refine_diff_density_min -0.267
_refine_ls_extinction_method none
_refine_ls_goodness_of_fit_ref 1.038
_refine_ls_hydrogen_treatment mixed
_refine_ls_matrix_type full
_refine_ls_number_parameters 282
_refine_ls_number_reflns 3834
_refine_ls_number_restraints 114
_refine_ls_restrained_S_all 1.038
_refine_ls_R_factor_all 0.0552
_refine_ls_R_factor_gt 0.0404
_refine_ls_shift/su_max 0.040
_refine_ls_shift/su_mean 0.001
_refine_ls_structure_factor_coef Fsqd
_refine_ls_weighting_details 'w=1/[\s^2^(Fo^2^)+(0.0500P)^2^+0.7095P] where P=(Fo^2^+2Fc^2^)/3'
_refine_ls_weighting_scheme calc
_refine_ls_wR_factor_gt 0.0977
_refine_ls_wR_factor_ref 0.1037
_reflns_number_gt 3134
_reflns_number_total 3834
_reflns_threshold_expression 'I > 2\s(I)'
_cod_data_source_file sk3636sup1.cif
_cod_data_source_block VI
_cod_database_code 2020580
_shelx_space_group_comment
;
The symmetry employed for this shelxl refinement is uniquely defined
by the following loop, which should always be used as a source of
symmetry information in preference to the above space-group names.
They are only intended as comments.
;
_shelx_estimated_absorpt_t_min 0.926
_shelx_estimated_absorpt_t_max 0.971

loop_
_space_group_symop_operation_xyz
'x, y, z'
'-x+1/2, y+1/2, -z+1/2'
'-x, -y, -z'
'x-1/2, -y-1/2, z-1/2'

loop_
_atom_site_type_symbol
_atom_site_label
_atom_site_fract_x
_atom_site_fract_y
_atom_site_fract_z
_atom_site_U_iso_or_equiv
_atom_site_adp_type
_atom_site_calc_flag
_atom_site_occupancy
_atom_site_disorder_assembly
_atom_site_disorder_group
N N1A 0.84760(19) 0.06939(7) 0.46165(11) 0.0250(3) Uani d 1 . .
H H1A 0.887(2) 0.0500(10) 0.5165(13) 0.030 Uiso d 1 . .
C C2A 0.7540(2) 0.12707(9) 0.47481(13) 0.0249(4) Uani d 1 . .
S S21A 0.69289(7) 0.15336(3) 0.59188(3) 0.03891(16) Uani d 1 . .
N N3A 0.71165(18) 0.16090(7) 0.38694(10) 0.0240(3) Uani d 1 . .
H H3A 0.658(2) 0.1997(9) 0.3925(15) 0.029 Uiso d 1 . .
C C4A 0.7587(2) 0.14054(9) 0.28742(13) 0.0246(4) Uani d 1 . .
O O41A 0.70990(17) 0.17795(7) 0.21384(9) 0.0340(3) Uani d 1 . .
C C5A 0.8541(2) 0.08030(9) 0.27958(13) 0.0259(4) Uani d 1 . .
H H5A 0.8861 0.0638 0.2134 0.031 Uiso calc 1 . .
C C6A 0.9028(2) 0.04408(8) 0.36688(12) 0.0238(4) Uani d 1 . .
O O61A 0.99171(16) -0.01030(6) 0.36919(9) 0.0304(3) Uani d 1 . .
N N1B 0.47285(19) 0.40827(8) 0.30032(11) 0.0276(3) Uani d 1 . .
H H1B 0.484(3) 0.4335(10) 0.2430(13) 0.033 Uiso d 1 . .
C C2B 0.5347(2) 0.34282(9) 0.30336(13) 0.0249(4) Uani d 1 . .
N N21B 0.6095(2) 0.31781(9) 0.22048(12) 0.0338(4) Uani d 1 . .
H H21B 0.604(3) 0.3400(11) 0.1640(14) 0.041 Uiso d 1 . .
H H22B 0.639(3) 0.2730(9) 0.2203(16) 0.041 Uiso d 1 . .
N N3B 0.52452(18) 0.30284(7) 0.38770(10) 0.0243(3) Uani d 1 . .
C C4B 0.4433(2) 0.32879(9) 0.47022(13) 0.0247(4) Uani d 1 . .
N N41B 0.4331(2) 0.28982(8) 0.55359(12) 0.0341(4) Uani d 1 . .
H H41B 0.483(3) 0.2483(9) 0.5548(16) 0.041 Uiso d 1 . .
H H42B 0.368(2) 0.3027(12) 0.6052(14) 0.041 Uiso d 1 . .
C C5B 0.3710(2) 0.39653(9) 0.46897(13) 0.0283(4) Uani d 1 . .
H H5B 0.3113 0.4139 0.5267 0.034 Uiso calc 1 . .
C C6B 0.3906(2) 0.43480(9) 0.38325(13) 0.0289(4) Uani d 1 . .
H H6B 0.3467 0.4807 0.3804 0.035 Uiso calc 1 . .
C C1X 0.7561(3) 0.38746(12) -0.02899(17) 0.0453(5) Uani d 1 . .
H H1X 0.7859 0.4241 0.0167 0.054 Uiso calc 1 . .
O O11X 0.6752(2) 0.34008(9) 0.00683(12) 0.0541(4) Uani d 1 . .
N N2X 0.8070(2) 0.39296(9) -0.12613(13) 0.0420(4) Uani d 1 . .
C C3X 0.7669(3) 0.34004(14) -0.20127(18) 0.0550(6) Uani d 1 . .
H H3X1 0.7095 0.3014 -0.1671 0.082 Uiso calc 1 . .
H H3X2 0.8700 0.3230 -0.2330 0.082 Uiso calc 1 . .
H H3X3 0.6942 0.3598 -0.2547 0.082 Uiso calc 1 . .
C C4X 0.8879(3) 0.45554(14) -0.1627(2) 0.0636(7) Uani d 1 . .
H H4X1 0.8099 0.4820 -0.2060 0.095 Uiso calc 1 . .
H H4X2 0.9863 0.4429 -0.2034 0.095 Uiso calc 1 . .
H H4X3 0.9223 0.4840 -0.1036 0.095 Uiso calc 1 . .
O O11Y 0.2006(3) 0.57184(11) 0.44309(18) 0.0870(7) Uani d 1 . .
N N2Y 0.0745(2) 0.62769(9) 0.57514(14) 0.0425(4) Uani d 1 . .
C C1Y 0.1367(4) 0.62427(14) 0.4809(2) 0.0565(8) Uani d 0.902(4) A 1
H H1YA 0.1318 0.6650 0.4395 0.068 Uiso calc 0.902(4) A 1
C C3Y 0.0797(4) 0.56662(14) 0.6413(2) 0.0602(8) Uani d 0.902(4) A 1
H H3YA 0.0943 0.5812 0.7133 0.090 Uiso calc 0.902(4) A 1
H H3YB 0.1733 0.5368 0.6210 0.090 Uiso calc 0.902(4) A 1
H H3YC -0.0250 0.5407 0.6342 0.090 Uiso calc 0.902(4) A 1
C C4Y 0.0042(3) 0.69037(14) 0.6167(2) 0.0546(8) Uani d 0.902(4) A 1
H H4YA -0.1104 0.6814 0.6393 0.082 Uiso calc 0.902(4) A 1
H H4YB 0.0035 0.7266 0.5635 0.082 Uiso calc 0.902(4) A 1
H H4YC 0.0714 0.7059 0.6757 0.082 Uiso calc 0.902(4) A 1
C C1Y' 0.146(4) 0.5708(8) 0.5355(12) 0.087(8) Uiso d 0.098(4) A 2
H H1YB 0.1550 0.5297 0.5759 0.104 Uiso calc 0.098(4) A 2
C C3Y' 0.065(3) 0.6836(9) 0.4975(14) 0.059(7) Uiso d 0.098(4) A 2
H H3YD 0.0123 0.7248 0.5282 0.089 Uiso calc 0.098(4) A 2
H H3YE 0.1774 0.6955 0.4742 0.089 Uiso calc 0.098(4) A 2
H H3YF -0.0022 0.6678 0.4385 0.089 Uiso calc 0.098(4) A 2
C C4Y' 0.008(4) 0.6444(13) 0.6742(12) 0.069(8) Uiso d 0.098(4) A 2
H H4YD -0.0338 0.6923 0.6736 0.103 Uiso calc 0.098(4) A 2
H H4YE -0.0830 0.6124 0.6905 0.103 Uiso calc 0.098(4) A 2
H H4YF 0.0964 0.6400 0.7265 0.103 Uiso calc 0.098(4) A 2

loop_
_atom_site_aniso_label
_atom_site_aniso_U_11
_atom_site_aniso_U_22
_atom_site_aniso_U_33
_atom_site_aniso_U_12
_atom_site_aniso_U_13
_atom_site_aniso_U_23
N1A 0.0344(8) 0.0210(7) 0.0197(7) 0.0058(6) -0.0031(6) -0.0008(6)
C2A 0.0293(9) 0.0225(8) 0.0229(8) 0.0007(7) -0.0005(7) -0.0008(6)
S21A 0.0580(3) 0.0383(3) 0.0205(2) 0.0229(2) 0.0014(2) -0.00117(19)
N3A 0.0305(8) 0.0199(7) 0.0217(7) 0.0052(6) 0.0021(6) 0.0000(6)
C4A 0.0275(9) 0.0225(8) 0.0237(8) -0.0015(7) 0.0024(6) 0.0011(6)
O41A 0.0462(8) 0.0326(7) 0.0233(6) 0.0123(6) 0.0063(5) 0.0072(5)
C5A 0.0318(9) 0.0257(9) 0.0203(8) 0.0018(7) 0.0015(7) -0.0022(6)
C6A 0.0266(8) 0.0199(8) 0.0249(8) -0.0015(7) -0.0014(7) -0.0049(6)
O61A 0.0422(7) 0.0231(6) 0.0257(6) 0.0106(5) -0.0039(5) -0.0051(5)
N1B 0.0359(8) 0.0220(7) 0.0250(7) 0.0009(6) -0.0017(6) 0.0065(6)
C2B 0.0274(9) 0.0227(8) 0.0245(8) -0.0009(7) -0.0024(7) 0.0034(7)
N21B 0.0477(10) 0.0317(8) 0.0219(8) 0.0092(7) 0.0047(7) 0.0082(6)
N3B 0.0305(8) 0.0212(7) 0.0212(7) 0.0017(6) 0.0017(6) 0.0033(5)
C4B 0.0265(9) 0.0239(9) 0.0235(8) -0.0020(7) -0.0013(7) -0.0002(6)
N41B 0.0507(10) 0.0259(8) 0.0257(8) 0.0082(7) 0.0114(7) 0.0047(6)
C5B 0.0330(10) 0.0261(9) 0.0259(9) 0.0031(7) -0.0017(7) -0.0026(7)
C6B 0.0335(10) 0.0219(8) 0.0312(9) 0.0034(7) -0.0055(7) -0.0006(7)
C1X 0.0461(12) 0.0441(12) 0.0457(12) 0.0153(10) 0.0051(10) 0.0086(10)
O11X 0.0689(11) 0.0520(10) 0.0415(8) 0.0114(8) 0.0155(8) 0.0144(7)
N2X 0.0403(10) 0.0424(10) 0.0435(10) 0.0089(8) 0.0092(8) 0.0147(8)
C3X 0.0560(14) 0.0669(16) 0.0422(12) 0.0088(12) 0.0088(11) 0.0061(11)
C4X 0.0484(14) 0.0516(15) 0.091(2) 0.0097(11) 0.0206(13) 0.0292(14)
O11Y 0.0957(16) 0.0649(13) 0.1006(17) 0.0171(12) 0.0210(13) -0.0269(12)
N2Y 0.0417(10) 0.0312(9) 0.0545(11) -0.0006(8) -0.0005(8) -0.0008(8)
C1Y 0.0630(17) 0.0415(15) 0.0651(17) 0.0014(13) 0.0042(14) 0.0002(13)
C3Y 0.0608(18) 0.0425(15) 0.077(2) -0.0091(13) -0.0137(15) 0.0113(13)
C4Y 0.0458(15) 0.0431(15) 0.0750(19) 0.0024(11) -0.0063(13) -0.0164(13)

loop_
_atom_type_symbol
_atom_type_description
_atom_type_scat_dispersion_real
_atom_type_scat_dispersion_imag
_atom_type_scat_source
C C 0.0033 0.0016 'International Tables Vol C Tables 4.2.6.8 and 6.1.1.4'
H H 0.0000 0.0000 'International Tables Vol C Tables 4.2.6.8 and 6.1.1.4'
N N 0.0061 0.0033 'International Tables Vol C Tables 4.2.6.8 and 6.1.1.4'
O O 0.0106 0.0060 'International Tables Vol C Tables 4.2.6.8 and 6.1.1.4'
S S 0.1246 0.1234 'International Tables Vol C Tables 4.2.6.8 and 6.1.1.4'

loop_
_geom_angle_atom_site_label_1
_geom_angle_atom_site_label_2
_geom_angle_atom_site_label_3
_geom_angle
C2A N1A C6A 125.19(14)
C2A N1A H1A 116.9(13)
C6A N1A H1A 117.3(13)
N1A C2A N3A 115.23(15)
N1A C2A S21A 121.82(13)
N3A C2A S21A 122.94(13)
C2A N3A C4A 124.92(15)
C2A N3A H3A 117.9(13)
C4A N3A H3A 117.0(13)
O41A C4A C5A 126.22(16)
O41A C4A N3A 117.05(15)
C5A C4A N3A 116.73(15)
C6A C5A C4A 120.84(15)
C6A C5A H5A 119.6
C4A C5A H5A 119.6
O61A C6A C5A 126.33(15)
O61A C6A N1A 116.62(14)
C5A C6A N1A 117.04(15)
C2B N1B C6B 120.25(15)
C2B N1B H1B 119.5(13)
C6B N1B H1B 120.2(13)
N21B C2B N3B 118.90(16)
N21B C2B N1B 118.80(15)
N3B C2B N1B 122.30(15)
C2B N21B H21B 119.7(15)
C2B N21B H22B 118.3(14)
H21B N21B H22B 120(2)
C2B N3B C4B 117.74(15)
N41B C4B N3B 118.10(16)
N41B C4B C5B 120.15(16)
N3B C4B C5B 121.74(15)
C4B N41B H41B 119.6(14)
C4B N41B H42B 119.9(15)
H41B N41B H42B 120(2)
C6B C5B C4B 117.49(16)
C6B C5B H5B 121.3
C4B C5B H5B 121.3
C5B C6B N1B 120.40(16)
C5B C6B H6B 119.8
N1B C6B H6B 119.8
O11X C1X N2X 126.1(2)
O11X C1X H1X 116.9
N2X C1X H1X 116.9
C1X N2X C3X 120.97(19)
C1X N2X C4X 121.1(2)
C3X N2X C4X 117.6(2)
N2X C3X H3X1 109.5
N2X C3X H3X2 109.5
H3X1 C3X H3X2 109.5
N2X C3X H3X3 109.5
H3X1 C3X H3X3 109.5
H3X2 C3X H3X3 109.5
N2X C4X H4X1 109.5
N2X C4X H4X2 109.5
H4X1 C4X H4X2 109.5
N2X C4X H4X3 109.5
H4X1 C4X H4X3 109.5
H4X2 C4X H4X3 109.5
C1Y' N2Y C4Y' 133.6(11)
C1Y N2Y C4Y 122.5(2)
C1Y N2Y C3Y 119.6(2)
C4Y N2Y C3Y 117.8(2)
C1Y' N2Y C3Y' 110.9(9)
C4Y' N2Y C3Y' 115.5(11)
O11Y C1Y N2Y 124.5(3)
O11Y C1Y H1YA 117.8
N2Y C1Y H1YA 117.8
N2Y C3Y H3YA 109.5
N2Y C3Y H3YB 109.5
H3YA C3Y H3YB 109.5
N2Y C3Y H3YC 109.5
H3YA C3Y H3YC 109.5
H3YB C3Y H3YC 109.5
N2Y C4Y H4YA 109.5
N2Y C4Y H4YB 109.5
H4YA C4Y H4YB 109.5
N2Y C4Y H4YC 109.5
H4YA C4Y H4YC 109.5
H4YB C4Y H4YC 109.5
O11Y C1Y' N2Y 119.8(10)
O11Y C1Y' H1YB 120.1
N2Y C1Y' H1YB 120.1
N2Y C3Y' H3YD 109.5
N2Y C3Y' H3YE 109.5
H3YD C3Y' H3YE 109.5
N2Y C3Y' H3YF 109.5
H3YD C3Y' H3YF 109.5
H3YE C3Y' H3YF 109.5
N2Y C4Y' H4YD 109.5
N2Y C4Y' H4YE 109.5
H4YD C4Y' H4YE 109.5
N2Y C4Y' H4YF 109.5
H4YD C4Y' H4YF 109.5
H4YE C4Y' H4YF 109.5

loop_
_geom_bond_atom_site_label_1
_geom_bond_atom_site_label_2
_geom_bond_distance
N1A C2A 1.350(2)
N1A C6A 1.394(2)
N1A H1A 0.862(15)
C2A N3A 1.353(2)
C2A S21A 1.6736(17)
N3A C4A 1.400(2)
N3A H3A 0.864(15)
C4A O41A 1.255(2)
C4A C5A 1.391(2)
C5A C6A 1.383(2)
C5A H5A 0.9500
C6A O61A 1.265(2)
N1B C2B 1.352(2)
N1B C6B 1.362(2)
N1B H1B 0.892(15)
C2B N21B 1.322(2)
C2B N3B 1.339(2)
N21B H21B 0.848(16)
N21B H22B 0.894(16)
N3B C4B 1.349(2)
C4B N41B 1.317(2)
C4B C5B 1.425(2)
N41B H41B 0.892(16)
N41B H42B 0.885(16)
C5B C6B 1.342(2)
C5B H5B 0.9500
C6B H6B 0.9500
C1X O11X 1.211(3)
C1X N2X 1.328(3)
C1X H1X 0.9500
N2X C3X 1.443(3)
N2X C4X 1.447(3)
C3X H3X1 0.9800
C3X H3X2 0.9800
C3X H3X3 0.9800
C4X H4X1 0.9800
C4X H4X2 0.9800
C4X H4X3 0.9800
O11Y C1Y 1.233(3)
O11Y C1Y' 1.277(10)
N2Y C1Y 1.322(3)
N2Y C1Y' 1.337(9)
N2Y C4Y' 1.427(9)
N2Y C4Y 1.436(3)
N2Y C3Y 1.454(3)
N2Y C3Y' 1.475(9)
C1Y H1YA 0.9500
C3Y H3YA 0.9800
C3Y H3YB 0.9800
C3Y H3YC 0.9800
C4Y H4YA 0.9800
C4Y H4YB 0.9800
C4Y H4YC 0.9800
C1Y' H1YB 0.9500
C3Y' H3YD 0.9800
C3Y' H3YE 0.9800
C3Y' H3YF 0.9800
C4Y' H4YD 0.9800
C4Y' H4YE 0.9800
C4Y' H4YF 0.9800

loop_
_geom_hbond_atom_site_label_D
_geom_hbond_atom_site_label_H
_geom_hbond_atom_site_label_A
_geom_hbond_site_symmetry_A
_geom_hbond_distance_DH
_geom_hbond_distance_HA
_geom_hbond_distance_DA
_geom_hbond_angle_DHA
N3A H3A N3B . 0.864(15) 2.254(16) 3.113(2) 173.4(18)
N1A H1A O61A 3_756 0.862(15) 1.925(16) 2.7795(19) 171.1(19)
N1B H1B O61A 2_655 0.892(15) 1.822(15) 2.7123(18) 177(2)
N21B H21B O11X . 0.848(16) 2.116(18) 2.851(2) 145(2)
N21B H22B O41A . 0.894(16) 1.915(16) 2.807(2) 177(2)
N41B H41B S21A . 0.892(16) 2.528(17) 3.3839(17) 161.2(19)
N41B H42B O41A 4_566 0.885(16) 1.933(16) 2.814(2) 173(2)
C6B H6B O11Y . 0.95 2.26 3.141(3) 153.9

loop_
_geom_torsion_atom_site_label_1
_geom_torsion_atom_site_label_2
_geom_torsion_atom_site_label_3
_geom_torsion_atom_site_label_4
_geom_torsion
C6A N1A C2A N3A 0.9(2)
C6A N1A C2A S21A 179.78(13)
N1A C2A N3A C4A -0.5(2)
S21A C2A N3A C4A -179.45(13)
C2A N3A C4A O41A -179.52(16)
C2A N3A C4A C5A 1.0(2)
O41A C4A C5A C6A 178.82(17)
N3A C4A C5A C6A -1.8(2)
C4A C5A C6A O61A -178.62(17)
C4A C5A C6A N1A 2.1(2)
C2A N1A C6A O61A 178.99(16)
C2A N1A C6A C5A -1.6(3)
C6B N1B C2B N21B 177.99(16)
C6B N1B C2B N3B -2.8(3)
N21B C2B N3B C4B -178.11(16)
N1B C2B N3B C4B 2.7(2)
C2B N3B C4B N41B -179.85(16)
C2B N3B C4B C5B -0.4(2)
N41B C4B C5B C6B 177.64(17)
N3B C4B C5B C6B -1.8(3)
C4B C5B C6B N1B 1.7(3)
C2B N1B C6B C5B 0.5(3)
O11X C1X N2X C3X 0.3(3)
O11X C1X N2X C4X 173.4(2)
C4Y N2Y C1Y O11Y 178.7(3)
C3Y N2Y C1Y O11Y 0.1(4)
C4Y' N2Y C1Y' O11Y -177(2)
C3Y' N2Y C1Y' O11Y 3(4)

_cod_database_fobs_code 2020580
